data_2227448
loop_
_publ_author_name
'Brito, Iv\'an'
'Albanez, Joselyn'
'Bolte, Michael'

_publ_section_title
;
 Trithiacyanuric acid: a second triclinic polymorph
;
_journal_coeditor_code FL2313
_journal_issue 9
_journal_name_full 'Acta Crystallographica Section E'
_journal_page_first o2382
_journal_page_last o2383
_journal_paper_doi 10.1107/S1600536810033234
_journal_volume 66
_journal_year 2010
_chemical_formula_iupac 'C3 H3 N3 S3'
_chemical_formula_moiety 'C3 H3 N3 S3'
_chemical_formula_sum 'C3 H3 N3 S3'
_chemical_formula_weight 177.26
_chemical_name_common
;
Trithiacyanuric acid
;
_chemical_name_systematic
;
1,3,5-Triazine-2,4,6-trithiol
;
_space_group_IT_number 2
_symmetry_cell_setting triclinic
_symmetry_space_group_name_Hall '-P 1'
_symmetry_space_group_name_H-M 'P -1'
_atom_sites_solution_hydrogens geom
_atom_sites_solution_primary direct
_atom_sites_solution_secondary difmap
_audit_creation_method SHELXL-97
_cell_angle_alpha 78.960(10)
_cell_angle_beta 75.072(12)
_cell_angle_gamma 77.234(11)
_cell_formula_units_Z 4
_cell_length_a 6.9690(11)
_cell_length_b 8.8070(10)
_cell_length_c 11.3557(16)
_cell_measurement_reflns_used 3753
_cell_measurement_temperature 173(2)
_cell_measurement_theta_max 25.8
_cell_measurement_theta_min 3.5
_cell_volume 650.07(16)
_computing_cell_refinement 'X-AREA (Stoe & Cie, 2001)'
_computing_data_collection 'X-AREA (Stoe & Cie, 2001)'
_computing_data_reduction 'X-AREA (Stoe & Cie, 2001)'
_computing_molecular_graphics 'XP (Sheldrick, 2008)'
_computing_publication_material 'SHELXL97 (Sheldrick, 2008)'
_computing_structure_refinement 'SHELXL97 (Sheldrick, 2008)'
_computing_structure_solution 'SHELXS97 (Sheldrick, 2008)'
_diffrn_ambient_temperature 173(2)
_diffrn_measured_fraction_theta_full 0.996
_diffrn_measured_fraction_theta_max 0.996
_diffrn_measurement_device_type 'Stoe IPDS II two-circle'
_diffrn_measurement_method \w
_diffrn_radiation_monochromator graphite
_diffrn_radiation_source 'fine-focus sealed tube'
_diffrn_radiation_type MoK\a
_diffrn_radiation_wavelength 0.71073
_diffrn_reflns_av_R_equivalents 0.1112
_diffrn_reflns_av_sigmaI/netI 0.1488
_diffrn_reflns_limit_h_max 8
_diffrn_reflns_limit_h_min -8
_diffrn_reflns_limit_k_max 10
_diffrn_reflns_limit_k_min -10
_diffrn_reflns_limit_l_max 13
_diffrn_reflns_limit_l_min -13
_diffrn_reflns_number 5659
_diffrn_reflns_theta_full 25.00
_diffrn_reflns_theta_max 25.02
_diffrn_reflns_theta_min 3.49
_diffrn_standards_number 0
_exptl_absorpt_coefficient_mu 1.041
_exptl_absorpt_correction_T_max 0.8034
_exptl_absorpt_correction_T_min 0.7664
_exptl_absorpt_correction_type multi-scan
_exptl_absorpt_process_details '(MULABS; Spek, 2003; Blessing, 1995)'
_exptl_crystal_colour 'light yellow'
_exptl_crystal_density_diffrn 1.811
_exptl_crystal_density_method 'not measured'
_exptl_crystal_description block
_exptl_crystal_F_000 360
_exptl_crystal_size_max 0.27
_exptl_crystal_size_mid 0.25
_exptl_crystal_size_min 0.22
_refine_diff_density_max 0.810
_refine_diff_density_min -0.509
_refine_ls_extinction_method none
_refine_ls_goodness_of_fit_ref 0.911
_refine_ls_hydrogen_treatment constr
_refine_ls_matrix_type full
_refine_ls_number_parameters 163
_refine_ls_number_reflns 2292
_refine_ls_number_restraints 0
_refine_ls_restrained_S_all 0.911
_refine_ls_R_factor_all 0.1154
_refine_ls_R_factor_gt 0.0765
_refine_ls_shift/su_max 0.000
_refine_ls_shift/su_mean 0.000
_refine_ls_structure_factor_coef Fsqd
_refine_ls_weighting_details 'calc w=1/[\s^2^(Fo^2^)+(0.1165P)^2^] where P=(Fo^2^+2Fc^2^)/3'
_refine_ls_weighting_scheme calc
_refine_ls_wR_factor_gt 0.1921
_refine_ls_wR_factor_ref 0.2097
_reflns_number_gt 1344
_reflns_number_total 2292
_reflns_threshold_expression I>2\s(I)
_cod_data_source_file fl2313.cif
_cod_data_source_block I
_cod_database_code 2227448
_cod_database_fobs_code 2227448

loop_
_symmetry_equiv_pos_as_xyz
'x, y, z'
'-x, -y, -z'

loop_
_atom_site_type_symbol
_atom_site_label
_atom_site_fract_x
_atom_site_fract_y
_atom_site_fract_z
_atom_site_U_iso_or_equiv
_atom_site_adp_type
_atom_site_calc_flag
_atom_site_refinement_flags
_atom_site_occupancy
_atom_site_disorder_assembly
_atom_site_disorder_group
S S1 0.2566(3) 0.6245(2) 0.36799(18) 0.0446(5) Uani d . 1 . .
S S3 0.2538(3) 0.0251(2) 0.37171(18) 0.0517(6) Uani d . 1 . .
S S5 0.2656(3) 0.2258(2) 0.77989(16) 0.0442(5) Uani d . 1 . .
C C1 0.2473(10) 0.4435(8) 0.4452(7) 0.0387(17) Uani d . 1 . .
N N2 0.2307(9) 0.3231(6) 0.3934(6) 0.0407(14) Uani d . 1 . .
H H2 0.2101 0.3456 0.3183 0.049 Uiso calc R 1 . .
C C3 0.2428(11) 0.1690(8) 0.4463(7) 0.0399(17) Uani d . 1 . .
N N4 0.2461(9) 0.1472(7) 0.5705(5) 0.0439(15) Uani d . 1 . .
H H4 0.2420 0.0523 0.6120 0.053 Uiso calc R 1 . .
C C5 0.2551(11) 0.2619(8) 0.6317(7) 0.0452(19) Uani d . 1 . .
N N6 0.2608(9) 0.4071(7) 0.5642(5) 0.0399(14) Uani d . 1 . .
H H6 0.2742 0.4825 0.6007 0.048 Uiso calc R 1 . .
S S1A 0.2459(3) 0.3512(2) 1.08995(17) 0.0444(5) Uani d . 1 . .
S S3A 0.2355(4) 0.9528(2) 1.0898(2) 0.0534(6) Uani d . 1 . .
S S5A 0.2560(3) 0.7492(2) 0.67644(18) 0.0448(5) Uani d . 1 . .
C C1A 0.2520(11) 0.5327(9) 1.0160(7) 0.0454(19) Uani d . 1 . .
N N2A 0.2401(9) 0.6582(6) 1.0724(6) 0.0410(14) Uani d . 1 . .
H H2A 0.2276 0.6413 1.1527 0.049 Uiso calc R 1 . .
C C3A 0.2460(11) 0.8090(8) 1.0143(7) 0.0416(17) Uani d . 1 . .
N N4A 0.2538(9) 0.8283(7) 0.8917(6) 0.0426(15) Uani d . 1 . .
H H4A 0.2531 0.9246 0.8521 0.051 Uiso calc R 1 . .
C C5A 0.2627(11) 0.7150(8) 0.8237(7) 0.0406(17) Uani d . 1 . .
N N6A 0.2661(9) 0.5667(6) 0.8916(6) 0.0422(14) Uani d . 1 . .
H H6A 0.2783 0.4876 0.8515 0.051 Uiso calc R 1 . .

loop_
_atom_site_aniso_label
_atom_site_aniso_U_11
_atom_site_aniso_U_22
_atom_site_aniso_U_33
_atom_site_aniso_U_12
_atom_site_aniso_U_13
_atom_site_aniso_U_23
S1 0.0670(12) 0.0315(9) 0.0349(10) -0.0101(8) -0.0176(8) 0.0060(7)
S3 0.0823(14) 0.0341(10) 0.0403(11) -0.0080(9) -0.0232(10) 0.0003(9)
S5 0.0698(13) 0.0347(9) 0.0289(10) -0.0112(8) -0.0175(9) 0.0039(8)
C1 0.041(4) 0.037(4) 0.036(4) -0.006(3) -0.016(3) 0.008(3)
N2 0.055(4) 0.033(3) 0.037(3) -0.007(3) -0.018(3) -0.005(3)
C3 0.053(4) 0.027(3) 0.036(4) -0.003(3) -0.013(3) 0.004(3)
N4 0.068(4) 0.034(3) 0.033(3) -0.009(3) -0.021(3) 0.000(3)
C5 0.046(4) 0.040(4) 0.040(4) -0.007(3) -0.011(3) 0.017(3)
N6 0.055(4) 0.037(3) 0.031(3) -0.009(3) -0.018(3) 0.001(3)
S1A 0.0619(12) 0.0318(9) 0.0384(11) -0.0096(8) -0.0169(8) 0.0069(8)
S3A 0.0864(15) 0.0364(10) 0.0400(11) -0.0104(9) -0.0230(10) -0.0008(8)
S5A 0.0616(12) 0.0381(10) 0.0333(10) -0.0080(8) -0.0162(8) 0.0047(8)
C1A 0.045(4) 0.046(4) 0.041(4) -0.008(3) -0.008(3) 0.004(4)
N2A 0.061(4) 0.025(3) 0.037(3) -0.010(2) -0.015(3) 0.003(3)
C3A 0.053(4) 0.044(4) 0.026(4) -0.005(3) -0.013(3) 0.001(3)
N4A 0.058(4) 0.032(3) 0.036(3) -0.008(3) -0.018(3) 0.008(3)
C5A 0.052(4) 0.043(4) 0.027(4) -0.003(3) -0.021(3) 0.004(3)
N6A 0.063(4) 0.027(3) 0.037(3) -0.007(3) -0.018(3) 0.003(3)

loop_
_atom_type_symbol
_atom_type_description
_atom_type_scat_dispersion_real
_atom_type_scat_dispersion_imag
_atom_type_scat_source
C C 0.0033 0.0016 'International Tables Vol C Tables 4.2.6.8 and 6.1.1.4'
H H 0.0000 0.0000 'International Tables Vol C Tables 4.2.6.8 and 6.1.1.4'
N N 0.0061 0.0033 'International Tables Vol C Tables 4.2.6.8 and 6.1.1.4'
S S 0.1246 0.1234 'International Tables Vol C Tables 4.2.6.8 and 6.1.1.4'

loop_
_geom_angle_atom_site_label_1
_geom_angle_atom_site_label_2
_geom_angle_atom_site_label_3
_geom_angle_site_symmetry_1
_geom_angle_site_symmetry_3
_geom_angle
_geom_angle_publ_flag
N2 C1 N6 . . 115.1(6) ?
N2 C1 S1 . . 122.9(5) ?
N6 C1 S1 . . 122.0(6) ?
C1 N2 C3 . . 126.4(6) ?
C1 N2 H2 . . 116.8 ?
C3 N2 H2 . . 116.8 ?
N2 C3 N4 . . 113.0(6) ?
N2 C3 S3 . . 123.7(6) ?
N4 C3 S3 . . 123.3(5) ?
C5 N4 C3 . . 124.5(6) ?
C5 N4 H4 . . 117.8 ?
C3 N4 H4 . . 117.8 ?
N4 C5 N6 . . 115.9(7) ?
N4 C5 S5 . . 121.8(5) ?
N6 C5 S5 . . 122.3(7) ?
C1 N6 C5 . . 124.7(7) ?
C1 N6 H6 . . 117.7 ?
C5 N6 H6 . . 117.7 ?
N2A C1A N6A . . 114.9(6) ?
N2A C1A S1A . . 123.6(6) ?
N6A C1A S1A . . 121.5(6) ?
C1A N2A C3A . . 125.2(6) ?
C1A N2A H2A . . 117.4 ?
C3A N2A H2A . . 117.4 ?
N4A C3A N2A . . 114.2(7) ?
N4A C3A S3A . . 123.9(6) ?
N2A C3A S3A . . 121.8(6) ?
C5A N4A C3A . . 127.0(6) ?
C5A N4A H4A . . 116.5 ?
C3A N4A H4A . . 116.5 ?
N4A C5A N6A . . 113.3(6) ?
N4A C5A S5A . . 124.2(5) ?
N6A C5A S5A . . 122.4(6) ?
C1A N6A C5A . . 125.4(7) ?
C1A N6A H6A . . 117.3 ?
C5A N6A H6A . . 117.3 ?

loop_
_geom_bond_atom_site_label_1
_geom_bond_atom_site_label_2
_geom_bond_site_symmetry_2
_geom_bond_distance
_geom_bond_publ_flag
S1 C1 . 1.672(6) ?
S3 C3 . 1.632(8) ?
S5 C5 . 1.669(8) ?
C1 N2 . 1.346(9) ?
C1 N6 . 1.350(9) ?
N2 C3 . 1.368(8) ?
N2 H2 . 0.8800 ?
C3 N4 . 1.392(9) ?
N4 C5 . 1.352(10) ?
N4 H4 . 0.8800 ?
C5 N6 . 1.362(8) ?
N6 H6 . 0.8800 ?
S1A C1A . 1.662(7) ?
S3A C3A . 1.639(8) ?
S5A C5A . 1.652(7) ?
C1A N2A . 1.357(10) ?
C1A N6A . 1.369(10) ?
N2A C3A . 1.370(8) ?
N2A H2A . 0.8800 ?
C3A N4A . 1.359(9) ?
N4A C5A . 1.356(10) ?
N4A H4A . 0.8800 ?
C5A N6A . 1.382(9) ?
N6A H6A . 0.8800 ?

loop_
_geom_hbond_atom_site_label_D
_geom_hbond_atom_site_label_H
_geom_hbond_atom_site_label_A
_geom_hbond_site_symmetry_A
_geom_hbond_distance_DH
_geom_hbond_distance_HA
_geom_hbond_distance_DA
_geom_hbond_angle_DHA
N2 H2 S1A 1_554 0.88 2.53 3.383(7) 163.0
N4 H4 S5A 1_545 0.88 2.62 3.473(6) 164.7
N6 H6 S5A . 0.88 2.62 3.480(6) 166.1
N2A H2A S1 1_556 0.88 2.48 3.342(7) 167.3
N4A H4A S5 1_565 0.88 2.64 3.500(6) 167.0
N6A H6A S5 . 0.88 2.61 3.476(6) 166.9

loop_
_geom_torsion_atom_site_label_1
_geom_torsion_atom_site_label_2
_geom_torsion_atom_site_label_3
_geom_torsion_atom_site_label_4
_geom_torsion_site_symmetry_1
_geom_torsion_site_symmetry_2
_geom_torsion_site_symmetry_3
_geom_torsion_site_symmetry_4
_geom_torsion
_geom_torsion_publ_flag
N6 C1 N2 C3 . . . . -5.6(10) ?
S1 C1 N2 C3 . . . . 172.9(6) ?
C1 N2 C3 N4 . . . . 8.8(10) ?
C1 N2 C3 S3 . . . . -170.8(6) ?
N2 C3 N4 C5 . . . . -5.7(10) ?
S3 C3 N4 C5 . . . . 173.9(6) ?
C3 N4 C5 N6 . . . . 0.1(10) ?
C3 N4 C5 S5 . . . . -178.1(6) ?
N2 C1 N6 C5 . . . . -1.2(10) ?
S1 C1 N6 C5 . . . . -179.7(6) ?
N4 C5 N6 C1 . . . . 3.7(10) ?
S5 C5 N6 C1 . . . . -178.1(5) ?
N6A C1A N2A C3A . . . . -1.6(10) ?
S1A C1A N2A C3A . . . . 179.6(6) ?
C1A N2A C3A N4A . . . . 3.6(10) ?
C1A N2A C3A S3A . . . . -178.6(6) ?
N2A C3A N4A C5A . . . . -2.3(11) ?
S3A C3A N4A C5A . . . . -180.0(6) ?
C3A N4A C5A N6A . . . . -0.8(10) ?
C3A N4A C5A S5A . . . . 175.6(6) ?
N2A C1A N6A C5A . . . . -2.1(11) ?
S1A C1A N6A C5A . . . . 176.8(6) ?
N4A C5A N6A C1A . . . . 3.2(10) ?
S5A C5A N6A C1A . . . . -173.3(6) ?
